data_7157617
loop_
_publ_author_name
'Chang, Meng-Yang'
'Chen, Kuan-Ting'
'Chen, Han-Yu'

_publ_section_title
;
 One-pot construction of dispirocyclohexanes via
 K<sub>2</sub>CO<sub>3</sub>-mediated desulfonylative
 Michael-Michael-aldol (2 + 2 + 2) annulation of sulfonyl 2-pyridyl
 flavanones and methylketones.
;
_journal_issue 32
_journal_name_full 'Organic &amp; biomolecular chemistry'
_journal_page_first 6297
_journal_page_last 6311
_journal_paper_doi 10.1039/d0ob01404d
_journal_volume 18
_journal_year 2020
_chemical_formula_sum 'C33 H24 Br2 Cl3 N2 O5'
_chemical_formula_weight 794.71
_space_group_crystal_system monoclinic
_space_group_IT_number 14
_space_group_name_Hall '-P 2ybc'
_space_group_name_H-M_alt 'P 1 21/c 1'
_atom_sites_solution_hydrogens geom
_audit_creation_method SHELXL-2014/6
_audit_update_record
;
2019-11-15 deposited with the CCDC.	2020-07-24 downloaded from the CCDC.
;
_cell_angle_alpha 90
_cell_angle_beta 115.3340(10)
_cell_angle_gamma 90
_cell_formula_units_Z 4
_cell_length_a 10.5330(4)
_cell_length_b 26.8610(11)
_cell_length_c 12.2233(5)
_cell_measurement_reflns_used 9921
_cell_measurement_temperature 100(2)
_cell_measurement_theta_max 66.5051
_cell_measurement_theta_min 3.2906
_cell_volume 3125.7(2)
_computing_cell_refinement 'SAINT V8.34A (Bruker AXS Inc., 2013)'
_computing_data_collection 'APEX2 (Bruker AXS, 2010)'
_computing_data_reduction 'SAINT V8.34A (Bruker AXS Inc., 2013)'
_computing_molecular_graphics 'SHELXTL (Sheldrick, 2008)'
_computing_publication_material SHELXTL
_computing_structure_refinement 'SHELXL-2014/6 (Sheldrick, 2014)'
_diffrn_ambient_temperature 100(2)
_diffrn_detector_area_resol_mean 8.3333
_diffrn_measured_fraction_theta_full 0.898
_diffrn_measured_fraction_theta_max 0.921
_diffrn_measurement_device_type 'Bruker APEX-II CCD'
_diffrn_measurement_method '\f and \w scans'
_diffrn_radiation_type CuK\a
_diffrn_radiation_wavelength 1.54178
_diffrn_reflns_av_R_equivalents 0.0429
_diffrn_reflns_av_unetI/netI 0.0496
_diffrn_reflns_Laue_measured_fraction_full 0.898
_diffrn_reflns_Laue_measured_fraction_max 0.921
_diffrn_reflns_limit_h_max 12
_diffrn_reflns_limit_h_min -12
_diffrn_reflns_limit_k_max 26
_diffrn_reflns_limit_k_min -31
_diffrn_reflns_limit_l_max 14
_diffrn_reflns_limit_l_min -12
_diffrn_reflns_number 13631
_diffrn_reflns_point_group_measured_fraction_full 0.898
_diffrn_reflns_point_group_measured_fraction_max 0.921
_diffrn_reflns_theta_full 67.679
_diffrn_reflns_theta_max 66.562
_diffrn_reflns_theta_min 3.290
_exptl_absorpt_coefficient_mu 6.036
_exptl_absorpt_correction_T_max 0.7528
_exptl_absorpt_correction_T_min 0.4490
_exptl_absorpt_correction_type multi-scan
_exptl_absorpt_process_details 'SADABS V2014/4 (Bruker AXS Inc.)'
_exptl_crystal_colour colorless
_exptl_crystal_density_diffrn 1.689
_exptl_crystal_density_meas ?
_exptl_crystal_density_method 'not measured'
_exptl_crystal_description lump
_exptl_crystal_F_000 1588
_exptl_crystal_size_max 0.15
_exptl_crystal_size_mid 0.13
_exptl_crystal_size_min 0.12
_refine_diff_density_max 1.171
_refine_diff_density_min -1.191
_refine_diff_density_rms 0.153
_refine_ls_extinction_method none
_refine_ls_goodness_of_fit_ref 1.120
_refine_ls_hydrogen_treatment constr
_refine_ls_matrix_type full
_refine_ls_number_parameters 408
_refine_ls_number_reflns 5087
_refine_ls_number_restraints 0
_refine_ls_restrained_S_all 1.120
_refine_ls_R_factor_all 0.0531
_refine_ls_R_factor_gt 0.0518
_refine_ls_shift/su_max 0.001
_refine_ls_shift/su_mean 0.000
_refine_ls_structure_factor_coef Fsqd
_refine_ls_weighting_details 'w=1/[\s^2^(Fo^2^)+(0.0481P)^2^+17.9656P] where P=(Fo^2^+2Fc^2^)/3'
_refine_ls_weighting_scheme calc
_refine_ls_wR_factor_gt 0.1341
_refine_ls_wR_factor_ref 0.1430
_reflns_Friedel_coverage 0.000
_reflns_number_gt 5008
_reflns_number_total 5087
_reflns_threshold_expression 'I > 2\s(I)'
_cod_data_source_file d0ob01404d2.cif
_cod_data_source_block cu_190705LT_0m
_cod_depositor_comments
;
The following automatic conversions were performed:

data item '_exptl_crystal_density_meas' value 'not measured' was
changed to '?' -- the value is perceived as not measured.

Automatic conversion script
Id: cif_fix_values 7556 2019-12-06 15:28:31Z antanas 

 Adding full bibliography for 7157612--7157619.cif.
;
_cod_original_sg_symbol_H-M 'P 21/c'
_cod_database_code 7157617
_shelx_space_group_comment
;
The symmetry employed for this shelxl refinement is uniquely defined
by the following loop, which should always be used as a source of
symmetry information in preference to the above space-group names.
They are only intended as comments.
;
_shelxl_version_number 2014/6

loop_
_space_group_symop_operation_xyz
'x, y, z'
'-x, y+1/2, -z+1/2'
'-x, -y, -z'
'x, -y-1/2, z-1/2'

loop_
_atom_site_label
_atom_site_type_symbol
_atom_site_fract_x
_atom_site_fract_y
_atom_site_fract_z
_atom_site_U_iso_or_equiv
_atom_site_adp_type
_atom_site_occupancy
_atom_site_site_symmetry_order
_atom_site_calc_flag
_atom_site_refinement_flags_posn
_atom_site_refinement_flags_adp
_atom_site_refinement_flags_occupancy
_atom_site_disorder_assembly
_atom_site_disorder_group
Br1 Br 0.99995(5) 0.46529(2) 0.23984(5) 0.02416(17) Uani 1 1 d . . . . .
Br2 Br 0.94551(6) 0.81958(2) 0.19802(6) 0.03172(19) Uani 1 1 d . . . . .
Cl1 Cl 0.65944(13) 0.58550(6) -0.40505(13) 0.0348(3) Uani 1 1 d . . . . .
Cl2 Cl 0.45905(17) 0.63521(5) -0.61916(14) 0.0399(4) Uani 1 1 d . . . . .
Cl3 Cl 0.37134(14) 0.55208(5) -0.51819(13) 0.0338(3) Uani 1 1 d . . . . .
O1 O 0.4457(3) 0.74737(12) -0.1780(3) 0.0187(7) Uani 1 1 d . . . . .
O2 O 0.4010(3) 0.65017(11) -0.0012(3) 0.0130(6) Uani 1 1 d . . . . .
O3 O 0.6463(3) 0.58987(11) 0.1164(3) 0.0128(6) Uani 1 1 d . . . . .
O4 O 0.9370(3) 0.63744(12) 0.0753(3) 0.0213(7) Uani 1 1 d . . . . .
O5 O 0.5000(3) 0.65839(12) -0.2567(3) 0.0183(7) Uani 1 1 d . . . . .
N1 N 0.8156(4) 0.52281(13) 0.0537(4) 0.0133(8) Uani 1 1 d . . . . .
N2 N 0.7691(4) 0.73957(13) 0.1114(4) 0.0137(8) Uani 1 1 d . . . . .
C1 C 0.8740(5) 0.44584(17) -0.0134(5) 0.0202(10) Uani 1 1 d . . . . .
H1 H 0.9273 0.4159 0.0057 0.024 Uiso 1 1 calc R U . . .
C2 C 0.8833(5) 0.47970(17) 0.0745(4) 0.0153(9) Uani 1 1 d . . . . .
C3 C 0.7280(5) 0.53423(16) -0.0596(4) 0.0139(9) Uani 1 1 d . . . . .
C4 C 0.6577(5) 0.58514(16) -0.0803(4) 0.0138(9) Uani 1 1 d . . . . .
H18 H 0.6972 0.6044 -0.1285 0.017 Uiso 1 1 calc R U . . .
C5 C 0.6963(4) 0.61488(15) 0.0364(4) 0.0113(9) Uani 1 1 d . . . . .
C6 C 0.6341(5) 0.66804(16) 0.0058(4) 0.0124(9) Uani 1 1 d . . . . .
H22 H 0.6742 0.6824 -0.0481 0.015 Uiso 1 1 calc R U . . .
C7 C 0.4736(5) 0.66781(16) -0.0711(4) 0.0127(9) Uani 1 1 d . . . . .
C8 C 0.4161(5) 0.72128(16) -0.1106(4) 0.0138(9) Uani 1 1 d . . . . .
C9 C 0.3192(5) 0.73067(16) -0.0575(4) 0.0140(9) Uani 1 1 d . . . . .
C10 C 0.2334(5) 0.77122(17) -0.0637(4) 0.0168(10) Uani 1 1 d . . . . .
H23 H 0.2344 0.8004 -0.1072 0.020 Uiso 1 1 calc R U . . .
C11 C 0.1475(5) 0.76779(18) -0.0052(5) 0.0192(10) Uani 1 1 d . . . . .
H2 H 0.0872 0.7947 -0.0089 0.023 Uiso 1 1 calc R U . . .
C12 C 0.1486(5) 0.72435(18) 0.0602(4) 0.0182(10) Uani 1 1 d . . . . .
H3 H 0.0906 0.7231 0.1019 0.022 Uiso 1 1 calc R U . . .
C13 C 0.3158(5) 0.68734(16) 0.0051(4) 0.0140(9) Uani 1 1 d . . . . .
C14 C 0.2310(5) 0.68376(17) 0.0656(4) 0.0166(9) Uani 1 1 d . . . . .
H4 H 0.2297 0.6546 0.1089 0.020 Uiso 1 1 calc R U . . .
C15 C 0.7565(5) 0.58427(16) 0.2269(4) 0.0157(9) Uani 1 1 d . . . . .
C16 C 0.8820(5) 0.60237(17) 0.2337(4) 0.0183(10) Uani 1 1 d . . . . .
C17 C 0.8568(5) 0.62015(16) 0.1132(4) 0.0158(10) Uani 1 1 d . . . . .
C18 C 1.0043(5) 0.5978(2) 0.3416(5) 0.0275(12) Uani 1 1 d . . . . .
H8 H 1.0920 0.6099 0.3479 0.033 Uiso 1 1 calc R U . . .
C19 C 0.9931(6) 0.5752(2) 0.4388(5) 0.0325(13) Uani 1 1 d . . . . .
H7 H 1.0740 0.5722 0.5136 0.039 Uiso 1 1 calc R U . . .
C20 C 0.8666(6) 0.5570(2) 0.4286(5) 0.0297(12) Uani 1 1 d . . . . .
H5 H 0.8633 0.5410 0.4966 0.036 Uiso 1 1 calc R U . . .
C21 C 0.7431(6) 0.56094(19) 0.3228(5) 0.0229(11) Uani 1 1 d . . . . .
H6 H 0.6557 0.5486 0.3167 0.027 Uiso 1 1 calc R U . . .
C22 C 0.7831(6) 0.45786(18) -0.1303(5) 0.0249(11) Uani 1 1 d . . . . .
H10 H 0.7721 0.4359 -0.1946 0.030 Uiso 1 1 calc R U . . .
C23 C 0.7080(6) 0.50158(18) -0.1546(5) 0.0226(11) Uani 1 1 d . . . . .
H9 H 0.6433 0.5095 -0.2351 0.027 Uiso 1 1 calc R U . . .
C24 C 0.4981(5) 0.58275(16) -0.1595(4) 0.0164(10) Uani 1 1 d . . . . .
H11 H 0.4874 0.5690 -0.2391 0.020 Uiso 1 1 calc R U . . .
C25 C 0.4184(5) 0.54691(17) -0.1150(5) 0.0190(10) Uani 1 1 d . . . . .
H12 H 0.4669 0.5147 -0.0957 0.029 Uiso 1 1 calc R U . . .
H14 H 0.3229 0.5424 -0.1783 0.029 Uiso 1 1 calc R U . . .
H13 H 0.4142 0.5606 -0.0423 0.029 Uiso 1 1 calc R U . . .
C26 C 0.4349(5) 0.63560(16) -0.1876(4) 0.0150(9) Uani 1 1 d . . . . .
C27 C 0.2763(5) 0.63431(18) -0.2635(5) 0.0215(11) Uani 1 1 d . . . . .
H15 H 0.2425 0.6679 -0.2927 0.032 Uiso 1 1 calc R U . . .
H16 H 0.2303 0.6222 -0.2138 0.032 Uiso 1 1 calc R U . . .
H17 H 0.2541 0.6120 -0.3327 0.032 Uiso 1 1 calc R U . . .
C28 C 0.6839(4) 0.70228(16) 0.1152(4) 0.0129(9) Uani 1 1 d . . . . .
C29 C 0.8241(5) 0.76877(17) 0.2063(5) 0.0188(10) Uani 1 1 d . . . . .
C30 C 0.8041(5) 0.76414(18) 0.3109(5) 0.0210(11) Uani 1 1 d . . . . .
H21 H 0.8485 0.7861 0.3775 0.025 Uiso 1 1 calc R U . . .
C31 C 0.7171(5) 0.72635(18) 0.3141(5) 0.0201(10) Uani 1 1 d . . . . .
H19 H 0.7001 0.7216 0.3836 0.024 Uiso 1 1 calc R U . . .
C32 C 0.6547(5) 0.69537(17) 0.2140(4) 0.0164(9) Uani 1 1 d . . . . .
H20 H 0.5925 0.6697 0.2137 0.020 Uiso 1 1 calc R U . . .
C33 C 0.4843(5) 0.60409(19) -0.4844(5) 0.0229(11) Uani 1 1 d . . . . .
H24 H 0.4605 0.6275 -0.4323 0.027 Uiso 1 1 calc R U . . .

loop_
_atom_site_aniso_label
_atom_site_aniso_U_11
_atom_site_aniso_U_22
_atom_site_aniso_U_33
_atom_site_aniso_U_23
_atom_site_aniso_U_13
_atom_site_aniso_U_12
Br1 0.0195(3) 0.0224(3) 0.0212(3) -0.0010(2) -0.0003(2) 0.00618(19)
Br2 0.0263(3) 0.0217(3) 0.0428(4) -0.0100(2) 0.0107(3) -0.0115(2)
Cl1 0.0209(6) 0.0519(8) 0.0287(8) 0.0026(6) 0.0078(5) 0.0020(6)
Cl2 0.0549(9) 0.0387(8) 0.0336(8) 0.0175(6) 0.0263(7) 0.0169(7)
Cl3 0.0306(7) 0.0338(7) 0.0303(7) -0.0047(6) 0.0065(6) -0.0061(5)
O1 0.0202(17) 0.0169(16) 0.0199(18) 0.0022(14) 0.0093(14) 0.0005(13)
O2 0.0127(15) 0.0113(14) 0.0163(17) 0.0006(12) 0.0075(13) 0.0006(12)
O3 0.0140(15) 0.0156(15) 0.0085(16) 0.0003(12) 0.0045(12) 0.0011(12)
O4 0.0150(16) 0.0172(16) 0.035(2) -0.0087(14) 0.0132(15) -0.0021(13)
O5 0.0249(17) 0.0165(16) 0.0120(17) -0.0003(13) 0.0065(14) 0.0020(13)
N1 0.0098(17) 0.0143(18) 0.013(2) -0.0027(15) 0.0026(15) 0.0001(14)
N2 0.0139(18) 0.0108(17) 0.015(2) -0.0028(15) 0.0045(16) 0.0016(14)
C1 0.022(2) 0.011(2) 0.028(3) -0.0030(19) 0.012(2) 0.0037(18)
C2 0.012(2) 0.016(2) 0.015(2) -0.0001(18) 0.0028(18) 0.0008(17)
C3 0.019(2) 0.013(2) 0.014(2) -0.0017(17) 0.0114(19) -0.0009(17)
C4 0.019(2) 0.012(2) 0.010(2) -0.0013(17) 0.0057(18) -0.0001(17)
C5 0.013(2) 0.012(2) 0.011(2) -0.0012(17) 0.0062(17) -0.0011(16)
C6 0.015(2) 0.010(2) 0.012(2) -0.0009(17) 0.0056(18) -0.0015(17)
C7 0.015(2) 0.013(2) 0.010(2) 0.0000(17) 0.0052(18) 0.0001(17)
C8 0.014(2) 0.012(2) 0.012(2) -0.0015(18) 0.0023(18) 0.0004(17)
C9 0.015(2) 0.014(2) 0.010(2) -0.0031(17) 0.0031(18) -0.0038(17)
C10 0.017(2) 0.014(2) 0.015(2) -0.0034(18) 0.0030(19) -0.0027(18)
C11 0.014(2) 0.019(2) 0.020(3) -0.0078(19) 0.0029(19) 0.0013(18)
C12 0.017(2) 0.024(2) 0.014(3) -0.0093(19) 0.0074(19) -0.0057(19)
C13 0.013(2) 0.011(2) 0.014(2) -0.0029(17) 0.0032(18) -0.0009(17)
C14 0.015(2) 0.019(2) 0.013(2) -0.0025(18) 0.0037(18) -0.0048(18)
C15 0.019(2) 0.016(2) 0.008(2) -0.0045(18) 0.0023(18) 0.0046(18)
C16 0.018(2) 0.016(2) 0.015(3) -0.0087(19) 0.0019(19) 0.0016(18)
C17 0.015(2) 0.012(2) 0.018(3) -0.0099(18) 0.0055(19) -0.0019(17)
C18 0.018(2) 0.027(3) 0.025(3) -0.010(2) -0.002(2) 0.004(2)
C19 0.032(3) 0.036(3) 0.013(3) -0.007(2) -0.007(2) 0.009(2)
C20 0.038(3) 0.034(3) 0.010(3) 0.000(2) 0.003(2) 0.012(2)
C21 0.029(3) 0.024(2) 0.014(3) -0.003(2) 0.008(2) 0.005(2)
C22 0.042(3) 0.018(2) 0.016(3) -0.006(2) 0.014(2) 0.004(2)
C23 0.032(3) 0.018(2) 0.014(3) -0.0024(19) 0.007(2) 0.002(2)
C24 0.019(2) 0.014(2) 0.013(2) -0.0056(18) 0.0032(19) 0.0013(18)
C25 0.016(2) 0.015(2) 0.022(3) -0.006(2) 0.004(2) -0.0041(18)
C26 0.015(2) 0.013(2) 0.014(2) -0.0043(18) 0.0027(18) 0.0000(17)
C27 0.018(2) 0.020(2) 0.015(3) -0.0029(19) -0.0033(19) 0.0016(19)
C28 0.010(2) 0.012(2) 0.014(2) -0.0023(18) 0.0022(18) 0.0022(17)
C29 0.011(2) 0.016(2) 0.023(3) -0.003(2) 0.0012(19) -0.0006(18)
C30 0.014(2) 0.027(3) 0.016(3) -0.012(2) 0.0003(19) 0.0039(19)
C31 0.016(2) 0.026(3) 0.014(3) -0.004(2) 0.0029(19) 0.006(2)
C32 0.015(2) 0.017(2) 0.017(3) -0.0032(19) 0.0066(19) 0.0019(18)
C33 0.026(3) 0.024(2) 0.020(3) 0.000(2) 0.010(2) 0.005(2)

loop_
_atom_type_symbol
_atom_type_description
_atom_type_scat_dispersion_real
_atom_type_scat_dispersion_imag
_atom_type_scat_source
C C 0.0181 0.0091 'International Tables Vol C Tables 4.2.6.8 and 6.1.1.4'
H H 0.0000 0.0000 'International Tables Vol C Tables 4.2.6.8 and 6.1.1.4'
N N 0.0311 0.0180 'International Tables Vol C Tables 4.2.6.8 and 6.1.1.4'
O O 0.0492 0.0322 'International Tables Vol C Tables 4.2.6.8 and 6.1.1.4'
Cl Cl 0.3639 0.7018 'International Tables Vol C Tables 4.2.6.8 and 6.1.1.4'
Br Br -0.6763 1.2805 'International Tables Vol C Tables 4.2.6.8 and 6.1.1.4'

loop_
_geom_angle_atom_site_label_1
_geom_angle_atom_site_label_2
_geom_angle_atom_site_label_3
_geom_angle
_geom_angle_site_symmetry_1
_geom_angle_site_symmetry_3
_geom_angle_publ_flag
C13 O2 C7 108.6(3) . . ?
C15 O3 C5 108.5(3) . . ?
C2 N1 C3 118.5(4) . . ?
C29 N2 C28 117.3(4) . . ?
C22 C1 C2 116.1(4) . . ?
C22 C1 H1 121.9 . . ?
C2 C1 H1 121.9 . . ?
N1 C2 C1 125.0(4) . . ?
N1 C2 Br1 115.5(3) . . ?
C1 C2 Br1 119.5(4) . . ?
N1 C3 C23 120.8(4) . . ?
N1 C3 C4 116.8(4) . . ?
C23 C3 C4 122.4(4) . . ?
C3 C4 C5 113.4(4) . . ?
C3 C4 C24 112.9(4) . . ?
C5 C4 C24 113.0(4) . . ?
C3 C4 H18 105.5 . . ?
C5 C4 H18 105.5 . . ?
C24 C4 H18 105.5 . . ?
O3 C5 C4 110.9(3) . . ?
O3 C5 C6 110.5(3) . . ?
C4 C5 C6 109.9(4) . . ?
O3 C5 C17 104.4(3) . . ?
C4 C5 C17 113.4(4) . . ?
C6 C5 C17 107.5(3) . . ?
C28 C6 C7 114.4(4) . . ?
C28 C6 C5 113.2(4) . . ?
C7 C6 C5 112.5(3) . . ?
C28 C6 H22 105.2 . . ?
C7 C6 H22 105.2 . . ?
C5 C6 H22 105.2 . . ?
O2 C7 C6 111.1(4) . . ?
O2 C7 C8 104.6(3) . . ?
C6 C7 C8 111.4(3) . . ?
O2 C7 C26 111.0(3) . . ?
C6 C7 C26 110.3(4) . . ?
C8 C7 C26 108.3(4) . . ?
O1 C8 C9 129.5(4) . . ?
O1 C8 C7 124.3(4) . . ?
C9 C8 C7 106.1(4) . . ?
C10 C9 C13 120.7(4) . . ?
C10 C9 C8 132.5(4) . . ?
C13 C9 C8 106.7(4) . . ?
C11 C10 C9 118.3(4) . . ?
C11 C10 H23 120.9 . . ?
C9 C10 H23 120.9 . . ?
C10 C11 C12 120.1(4) . . ?
C10 C11 H2 120.0 . . ?
C12 C11 H2 120.0 . . ?
C14 C12 C11 122.3(4) . . ?
C14 C12 H3 118.8 . . ?
C11 C12 H3 118.8 . . ?
O2 C13 C14 124.6(4) . . ?
O2 C13 C9 114.0(4) . . ?
C14 C13 C9 121.4(4) . . ?
C12 C14 C13 117.1(4) . . ?
C12 C14 H4 121.4 . . ?
C13 C14 H4 121.4 . . ?
O3 C15 C16 114.2(4) . . ?
O3 C15 C21 122.4(4) . . ?
C16 C15 C21 123.4(5) . . ?
C15 C16 C18 119.9(5) . . ?
C15 C16 C17 107.4(4) . . ?
C18 C16 C17 132.5(5) . . ?
O4 C17 C16 130.8(4) . . ?
O4 C17 C5 124.0(4) . . ?
C16 C17 C5 105.1(4) . . ?
C19 C18 C16 117.7(5) . . ?
C19 C18 H8 121.2 . . ?
C16 C18 H8 121.2 . . ?
C20 C19 C18 120.9(5) . . ?
C20 C19 H7 119.5 . . ?
C18 C19 H7 119.5 . . ?
C19 C20 C21 122.8(5) . . ?
C19 C20 H5 118.6 . . ?
C21 C20 H5 118.6 . . ?
C15 C21 C20 115.2(5) . . ?
C15 C21 H6 122.4 . . ?
C20 C21 H6 122.4 . . ?
C23 C22 C1 120.3(5) . . ?
C23 C22 H10 119.8 . . ?
C1 C22 H10 119.8 . . ?
C22 C23 C3 119.2(5) . . ?
C22 C23 H9 120.4 . . ?
C3 C23 H9 120.4 . . ?
C25 C24 C4 114.9(4) . . ?
C25 C24 C26 114.2(4) . . ?
C4 C24 C26 110.6(4) . . ?
C25 C24 H11 105.4 . . ?
C4 C24 H11 105.4 . . ?
C26 C24 H11 105.4 . . ?
C24 C25 H12 109.5 . . ?
C24 C25 H14 109.5 . . ?
H12 C25 H14 109.5 . . ?
C24 C25 H13 109.5 . . ?
H12 C25 H13 109.5 . . ?
H14 C25 H13 109.5 . . ?
O5 C26 C27 109.1(4) . . ?
O5 C26 C24 104.7(4) . . ?
C27 C26 C24 111.7(4) . . ?
O5 C26 C7 107.2(3) . . ?
C27 C26 C7 111.0(4) . . ?
C24 C26 C7 112.8(4) . . ?
C26 C27 H15 109.5 . . ?
C26 C27 H16 109.5 . . ?
H15 C27 H16 109.5 . . ?
C26 C27 H17 109.5 . . ?
H15 C27 H17 109.5 . . ?
H16 C27 H17 109.5 . . ?
N2 C28 C32 121.8(4) . . ?
N2 C28 C6 113.6(4) . . ?
C32 C28 C6 124.5(4) . . ?
N2 C29 C30 125.3(4) . . ?
N2 C29 Br2 115.7(4) . . ?
C30 C29 Br2 118.9(4) . . ?
C31 C30 C29 117.2(4) . . ?
C31 C30 H21 121.4 . . ?
C29 C30 H21 121.4 . . ?
C30 C31 C32 119.0(5) . . ?
C30 C31 H19 120.5 . . ?
C32 C31 H19 120.5 . . ?
C28 C32 C31 119.4(4) . . ?
C28 C32 H20 120.3 . . ?
C31 C32 H20 120.3 . . ?
Cl1 C33 Cl2 110.8(3) . . ?
Cl1 C33 Cl3 110.4(3) . . ?
Cl2 C33 Cl3 109.8(3) . . ?
Cl1 C33 H24 108.6 . . ?
Cl2 C33 H24 108.6 . . ?
Cl3 C33 H24 108.6 . . ?

loop_
_geom_bond_atom_site_label_1
_geom_bond_atom_site_label_2
_geom_bond_distance
_geom_bond_site_symmetry_2
_geom_bond_publ_flag
Br1 C2 1.902(5) . ?
Br2 C29 1.902(5) . ?
Cl1 C33 1.750(5) . ?
Cl2 C33 1.763(5) . ?
Cl3 C33 1.766(5) . ?
O1 C8 1.219(6) . ?
O2 C13 1.366(5) . ?
O2 C7 1.449(5) . ?
O3 C15 1.360(6) . ?
O3 C5 1.458(5) . ?
O4 C17 1.216(6) . ?
O5 C26 1.434(6) . ?
N1 C2 1.326(6) . ?
N1 C3 1.330(6) . ?
N2 C29 1.312(6) . ?
N2 C28 1.359(6) . ?
C1 C22 1.376(8) . ?
C1 C2 1.378(7) . ?
C1 H1 0.9500 . ?
C3 C23 1.398(7) . ?
C3 C4 1.524(6) . ?
C4 C5 1.530(6) . ?
C4 C24 1.542(6) . ?
C4 H18 1.0000 . ?
C5 C6 1.549(6) . ?
C5 C17 1.550(6) . ?
C6 C28 1.519(6) . ?
C6 C7 1.543(6) . ?
C6 H22 1.0000 . ?
C7 C8 1.553(6) . ?
C7 C26 1.564(6) . ?
C8 C9 1.447(6) . ?
C9 C10 1.396(7) . ?
C9 C13 1.401(6) . ?
C10 C11 1.376(7) . ?
C10 H23 0.9500 . ?
C11 C12 1.411(7) . ?
C11 H2 0.9500 . ?
C12 C14 1.377(7) . ?
C12 H3 0.9500 . ?
C13 C14 1.386(7) . ?
C14 H4 0.9500 . ?
C15 C16 1.377(7) . ?
C15 C21 1.389(7) . ?
C16 C18 1.399(7) . ?
C16 C17 1.461(7) . ?
C18 C19 1.384(9) . ?
C18 H8 0.9500 . ?
C19 C20 1.374(9) . ?
C19 H7 0.9500 . ?
C20 C21 1.391(7) . ?
C20 H5 0.9500 . ?
C21 H6 0.9500 . ?
C22 C23 1.375(7) . ?
C22 H10 0.9500 . ?
C23 H9 0.9500 . ?
C24 C25 1.522(7) . ?
C24 C26 1.543(6) . ?
C24 H11 1.0000 . ?
C25 H12 0.9800 . ?
C25 H14 0.9800 . ?
C25 H13 0.9800 . ?
C26 C27 1.525(6) . ?
C27 H15 0.9800 . ?
C27 H16 0.9800 . ?
C27 H17 0.9800 . ?
C28 C32 1.381(7) . ?
C29 C30 1.387(8) . ?
C30 C31 1.380(7) . ?
C30 H21 0.9500 . ?
C31 C32 1.390(7) . ?
C31 H19 0.9500 . ?
C32 H20 0.9500 . ?
C33 H24 1.0000 . ?
